data_7154956
loop_
_publ_author_name
'Feng, Bin-Bin'
'Lu, Lian'
'Li, Chao'
'Wang, Xiang-Shan'

_publ_section_title
;
 Iodine-catalyzed synthesis of
 dibenzo[b,h][1,6]naphthyridine-11-carboxamides via a domino reaction
 involving double elimination of hydrogen bromide.
;
_journal_issue 9
_journal_name_full 'Organic &amp; biomolecular chemistry'
_journal_page_first 2774
_journal_page_last 2779
_journal_paper_doi 10.1039/c5ob02620b
_journal_volume 14
_journal_year 2016
_chemical_formula_sum 'C27 H23 N3 O3'
_chemical_formula_weight 437.48
_chemical_name_systematic
; 
 ? 
;
_space_group_IT_number 88
_symmetry_cell_setting tetragonal
_symmetry_space_group_name_Hall '-I 4ad'
_symmetry_space_group_name_H-M 'I 41/a :2'
_atom_sites_solution_hydrogens geom
_atom_sites_solution_primary direct
_atom_sites_solution_secondary difmap
_audit_creation_method SHELXL-97
_audit_update_record
;
2015-12-19 deposited with the CCDC.
2016-02-03 downloaded from the CCDC.
;
_cell_angle_alpha 90.00
_cell_angle_beta 90.00
_cell_angle_gamma 90.00
_cell_formula_units_Z 16
_cell_length_a 14.9522(6)
_cell_length_b 14.9522(6)
_cell_length_c 39.844(3)
_cell_measurement_reflns_used 9913
_cell_measurement_temperature 296(2)
_cell_measurement_theta_max 27.14
_cell_measurement_theta_min 2.72
_cell_volume 8907.9(8)
_computing_cell_refinement 'Bruker SMART'
_computing_data_collection 'Bruker SMART'
_computing_data_reduction 'Bruker SAINT'
_computing_molecular_graphics 'Bruker SHELXTL'
_computing_publication_material 'Bruker SHELXTL'
_computing_structure_refinement 'SHELXL-97 (Sheldrick, 1997)'
_computing_structure_solution 'SHELXS-97 (Sheldrick, 1990)'
_diffrn_ambient_temperature 296(2)
_diffrn_measured_fraction_theta_full 0.999
_diffrn_measured_fraction_theta_max 0.999
_diffrn_measurement_device_type 'CCD area detector'
_diffrn_measurement_method 'phi and omega scans'
_diffrn_radiation_monochromator graphite
_diffrn_radiation_source 'fine-focus sealed tube'
_diffrn_radiation_type MoK\a
_diffrn_radiation_wavelength 0.71073
_diffrn_reflns_av_R_equivalents 0.0264
_diffrn_reflns_av_sigmaI/netI 0.0111
_diffrn_reflns_limit_h_max 16
_diffrn_reflns_limit_h_min -17
_diffrn_reflns_limit_k_max 17
_diffrn_reflns_limit_k_min -17
_diffrn_reflns_limit_l_max 47
_diffrn_reflns_limit_l_min -47
_diffrn_reflns_number 52539
_diffrn_reflns_theta_full 25.01
_diffrn_reflns_theta_max 25.01
_diffrn_reflns_theta_min 1.45
_exptl_absorpt_coefficient_mu 0.086
_exptl_absorpt_correction_type none
_exptl_crystal_colour yellow
_exptl_crystal_density_diffrn 1.305
_exptl_crystal_density_method 'not measured'
_exptl_crystal_description block
_exptl_crystal_F_000 3680
_exptl_crystal_size_max 0.205
_exptl_crystal_size_mid 0.158
_exptl_crystal_size_min 0.110
_refine_diff_density_max 0.337
_refine_diff_density_min -0.300
_refine_diff_density_rms 0.112
_refine_ls_extinction_method none
_refine_ls_goodness_of_fit_ref 1.089
_refine_ls_hydrogen_treatment mixed
_refine_ls_matrix_type full
_refine_ls_number_parameters 309
_refine_ls_number_reflns 3932
_refine_ls_number_restraints 2
_refine_ls_restrained_S_all 1.089
_refine_ls_R_factor_all 0.0577
_refine_ls_R_factor_gt 0.0404
_refine_ls_shift/su_max 0.000
_refine_ls_shift/su_mean 0.000
_refine_ls_structure_factor_coef Fsqd
_refine_ls_weighting_details 'calc w=1/[\s^2^(Fo^2^)+(0.0798P)^2^+4.2141P] where P=(Fo^2^+2Fc^2^)/3'
_refine_ls_weighting_scheme calc
_refine_ls_wR_factor_gt 0.1191
_refine_ls_wR_factor_ref 0.1438
_reflns_number_gt 3131
_reflns_number_total 3932
_reflns_threshold_expression >2sigma(I)
_cod_data_source_file c5ob02620b2.cif
_cod_data_source_block 3k
_cod_depositor_comments
;
The following automatic conversions were performed:

'_symmetry_cell_setting' value 'Tetragonal' changed to 'tetragonal'
according to
/usr/data/users/saulius/crontab/automatic-downloads/rss-feeds/RSC/lib/dictionaries/cif_core.dic
dictionary named 'cif_core.dic' version 2.4.2 from 2011-04-26.

Automatic conversion script
Id: cif_fix_values 4268 2015-11-12 08:31:59Z antanas 

 Adding full bibliography for 7154956.cif.
;
_cod_original_cell_volume 8907.9(9)
_cod_original_sg_symbol_H-M I4(1)/a
_cod_database_code 7154956

loop_
_symmetry_equiv_pos_as_xyz
'x, y, z'
'-x+1/2, -y, z+1/2'
'-y+3/4, x+1/4, z+1/4'
'y+3/4, -x+3/4, z+3/4'
'x+1/2, y+1/2, z+1/2'
'-x+1, -y+1/2, z+1'
'-y+5/4, x+3/4, z+3/4'
'y+5/4, -x+5/4, z+5/4'
'-x, -y, -z'
'x-1/2, y, -z-1/2'
'y-3/4, -x-1/4, -z-1/4'
'-y-3/4, x-3/4, -z-3/4'
'-x+1/2, -y+1/2, -z+1/2'
'x, y+1/2, -z'
'y-1/4, -x+1/4, -z+1/4'
'-y-1/4, x-1/4, -z-1/4'

loop_
_atom_site_label
_atom_site_type_symbol
_atom_site_fract_x
_atom_site_fract_y
_atom_site_fract_z
_atom_site_U_iso_or_equiv
_atom_site_adp_type
_atom_site_occupancy
_atom_site_symmetry_multiplicity
_atom_site_calc_flag
_atom_site_refinement_flags
N1 N 0.41918(10) 0.15984(10) -0.08474(3) 0.0487(4) Uani 1 1 d D
N2 N 0.46728(9) 0.13559(9) 0.01695(3) 0.0399(3) Uani 1 1 d .
N3 N 0.42325(11) 0.15311(12) 0.08298(4) 0.0555(4) Uani 1 1 d D
H3 H 0.4108(13) 0.1558(13) 0.0614(3) 0.057(5) Uiso 1 1 d D
O1 O 0.53090(10) 0.12384(11) 0.12068(3) 0.0686(4) Uani 1 1 d .
O2 O 0.56070(9) 0.11925(9) -0.09760(3) 0.0590(4) Uani 1 1 d .
O3 O 0.02856(10) 0.00043(11) 0.07407(5) 0.0801(5) Uani 1 1 d .
C1 C 0.55060(11) 0.11360(10) 0.02791(4) 0.0394(4) Uani 1 1 d .
C2 C 0.45157(11) 0.14049(11) -0.01599(4) 0.0383(4) Uani 1 1 d .
C3 C 0.36295(11) 0.16599(11) -0.02760(4) 0.0419(4) Uani 1 1 d .
C4 C 0.29079(12) 0.18223(13) -0.00623(4) 0.0516(5) Uani 1 1 d .
H4A H 0.2985 0.1744 0.0167 0.062 Uiso 1 1 calc R
C5 C 0.20857(13) 0.20936(15) -0.01798(5) 0.0587(5) Uani 1 1 d .
C6 C 0.19884(13) 0.22122(14) -0.05269(5) 0.0601(5) Uani 1 1 d .
H6A H 0.1441 0.2403 -0.0611 0.072 Uiso 1 1 calc R
C7 C 0.26761(13) 0.20546(14) -0.07444(4) 0.0557(5) Uani 1 1 d .
H7A H 0.2595 0.2138 -0.0974 0.067 Uiso 1 1 calc R
C8 C 0.34992(12) 0.17683(11) -0.06220(4) 0.0446(4) Uani 1 1 d .
C9 C 0.50206(12) 0.13326(11) -0.07633(4) 0.0450(4) Uani 1 1 d .
C10 C 0.51931(11) 0.12390(11) -0.04015(4) 0.0409(4) Uani 1 1 d .
C11 C 0.60300(12) 0.10094(12) -0.02929(4) 0.0466(4) Uani 1 1 d .
H11A H 0.6479 0.0895 -0.0448 0.056 Uiso 1 1 calc R
C12 C 0.62143(11) 0.09459(11) 0.00497(4) 0.0445(4) Uani 1 1 d .
C13 C 0.70721(13) 0.07144(13) 0.01688(5) 0.0545(5) Uani 1 1 d .
H13A H 0.7524 0.0590 0.0015 0.065 Uiso 1 1 calc R
C14 C 0.72530(13) 0.06683(13) 0.05036(5) 0.0563(5) Uani 1 1 d .
C15 C 0.65509(13) 0.08586(13) 0.07283(4) 0.0533(5) Uani 1 1 d .
H15A H 0.6671 0.0826 0.0957 0.064 Uiso 1 1 calc R
C16 C 0.57027(12) 0.10891(11) 0.06314(4) 0.0441(4) Uani 1 1 d .
C17 C 0.50564(12) 0.12919(12) 0.09140(4) 0.0482(4) Uani 1 1 d .
C18 C 0.35379(13) 0.17251(15) 0.10747(5) 0.0604(5) Uani 1 1 d .
H18A H 0.3435 0.2365 0.1082 0.072 Uiso 1 1 calc R
H18B H 0.3737 0.1536 0.1295 0.072 Uiso 1 1 calc R
C19 C 0.26775(13) 0.12572(13) 0.09893(4) 0.0526(5) Uani 1 1 d .
C20 C 0.26644(14) 0.03453(14) 0.09297(5) 0.0592(5) Uani 1 1 d .
H20A H 0.3195 0.0024 0.0944 0.071 Uiso 1 1 calc R
C21 C 0.18826(14) -0.01007(15) 0.08488(5) 0.0608(5) Uani 1 1 d .
H21A H 0.1890 -0.0714 0.0810 0.073 Uiso 1 1 calc R
C22 C 0.10938(13) 0.03709(15) 0.08257(5) 0.0593(5) Uani 1 1 d .
C23 C 0.10856(14) 0.12769(15) 0.08954(6) 0.0664(6) Uani 1 1 d .
H23A H 0.0550 0.1593 0.0890 0.080 Uiso 1 1 calc R
C24 C 0.18744(14) 0.17135(14) 0.09737(5) 0.0609(5) Uani 1 1 d .
H24A H 0.1864 0.2325 0.1017 0.073 Uiso 1 1 calc R
C25 C 0.02926(17) -0.08844(19) 0.06211(7) 0.0880(8) Uani 1 1 d .
H25A H -0.0300 -0.1051 0.0553 0.106 Uiso 1 1 calc R
H25B H 0.0492 -0.1278 0.0796 0.106 Uiso 1 1 calc R
H25C H 0.0691 -0.0929 0.0433 0.106 Uiso 1 1 calc R
C26 C 0.81637(15) 0.04256(19) 0.06333(6) 0.0814(7) Uani 1 1 d .
H26A H 0.8568 0.0355 0.0448 0.098 Uiso 1 1 calc R
H26B H 0.8128 -0.0125 0.0756 0.098 Uiso 1 1 calc R
H26C H 0.8377 0.0892 0.0778 0.098 Uiso 1 1 calc R
C27 C 0.13179(15) 0.2269(2) 0.00555(6) 0.0876(8) Uani 1 1 d .
H27A H 0.1532 0.2581 0.0250 0.105 Uiso 1 1 calc R
H27B H 0.1056 0.1711 0.0123 0.105 Uiso 1 1 calc R
H27C H 0.0876 0.2626 -0.0056 0.105 Uiso 1 1 calc R
H1 H 0.4081(14) 0.1706(13) -0.1060(3) 0.062(6) Uiso 1 1 d D

loop_
_atom_site_aniso_label
_atom_site_aniso_U_11
_atom_site_aniso_U_22
_atom_site_aniso_U_33
_atom_site_aniso_U_23
_atom_site_aniso_U_13
_atom_site_aniso_U_12
N1 0.0594(9) 0.0628(9) 0.0240(7) 0.0053(6) -0.0034(6) 0.0004(7)
N2 0.0452(8) 0.0476(8) 0.0271(6) 0.0039(5) -0.0011(5) -0.0041(6)
N3 0.0535(9) 0.0842(12) 0.0287(7) 0.0003(7) 0.0034(6) -0.0046(8)
O1 0.0729(9) 0.1037(12) 0.0291(7) 0.0096(6) -0.0045(6) -0.0058(8)
O2 0.0696(9) 0.0786(9) 0.0288(6) 0.0042(6) 0.0081(6) 0.0124(7)
O3 0.0526(9) 0.0832(11) 0.1044(13) -0.0116(9) 0.0023(8) -0.0019(7)
C1 0.0453(9) 0.0408(9) 0.0322(8) 0.0049(6) -0.0026(6) -0.0057(7)
C2 0.0467(9) 0.0403(8) 0.0280(7) 0.0036(6) -0.0018(6) -0.0052(7)
C3 0.0472(9) 0.0465(9) 0.0321(8) 0.0036(7) -0.0026(7) -0.0041(7)
C4 0.0502(10) 0.0702(12) 0.0344(9) 0.0045(8) -0.0011(7) -0.0017(9)
C5 0.0477(11) 0.0787(14) 0.0498(11) 0.0037(9) -0.0008(8) 0.0024(9)
C6 0.0505(11) 0.0751(13) 0.0547(11) 0.0078(10) -0.0120(9) 0.0013(9)
C7 0.0591(11) 0.0708(12) 0.0372(9) 0.0071(8) -0.0101(8) 0.0000(9)
C8 0.0520(10) 0.0492(9) 0.0325(8) 0.0033(7) -0.0040(7) -0.0044(7)
C9 0.0581(11) 0.0479(10) 0.0292(8) 0.0037(7) 0.0026(7) -0.0005(8)
C10 0.0506(10) 0.0428(9) 0.0294(8) 0.0024(6) 0.0010(7) -0.0018(7)
C11 0.0507(10) 0.0539(10) 0.0353(8) 0.0015(7) 0.0057(7) 0.0028(8)
C12 0.0499(10) 0.0478(10) 0.0359(8) 0.0040(7) 0.0007(7) 0.0000(7)
C13 0.0490(10) 0.0679(12) 0.0466(10) 0.0047(8) 0.0008(8) 0.0072(9)
C14 0.0537(11) 0.0655(12) 0.0497(10) 0.0088(9) -0.0082(8) 0.0041(9)
C15 0.0588(11) 0.0641(12) 0.0371(9) 0.0100(8) -0.0111(8) -0.0029(9)
C16 0.0499(10) 0.0500(10) 0.0322(8) 0.0074(7) -0.0031(7) -0.0066(7)
C17 0.0564(11) 0.0579(11) 0.0303(8) 0.0061(7) -0.0032(7) -0.0111(8)
C18 0.0630(12) 0.0805(14) 0.0377(9) -0.0072(9) 0.0092(8) -0.0064(10)
C19 0.0572(11) 0.0662(12) 0.0344(9) -0.0014(8) 0.0118(8) 0.0002(9)
C20 0.0540(11) 0.0709(13) 0.0528(11) -0.0080(9) 0.0045(9) 0.0099(10)
C21 0.0602(12) 0.0619(12) 0.0604(12) -0.0070(9) 0.0068(9) 0.0047(9)
C22 0.0505(11) 0.0704(13) 0.0570(11) 0.0012(9) 0.0090(9) 0.0003(9)
C23 0.0541(12) 0.0703(14) 0.0749(14) 0.0055(11) 0.0120(10) 0.0106(10)
C24 0.0662(13) 0.0581(12) 0.0583(12) 0.0037(9) 0.0143(9) 0.0051(10)
C25 0.0708(15) 0.0980(19) 0.0953(19) -0.0194(15) 0.0027(13) -0.0112(13)
C26 0.0625(14) 0.115(2) 0.0668(14) 0.0138(13) -0.0143(11) 0.0186(13)
C27 0.0527(13) 0.146(3) 0.0647(14) 0.0094(14) 0.0032(10) 0.0153(14)

loop_
_atom_type_symbol
_atom_type_description
_atom_type_scat_dispersion_real
_atom_type_scat_dispersion_imag
_atom_type_scat_source
C C 0.0033 0.0016 'International Tables Vol C Tables 4.2.6.8 and 6.1.1.4'
H H 0.0000 0.0000 'International Tables Vol C Tables 4.2.6.8 and 6.1.1.4'
N N 0.0061 0.0033 'International Tables Vol C Tables 4.2.6.8 and 6.1.1.4'
O O 0.0106 0.0060 'International Tables Vol C Tables 4.2.6.8 and 6.1.1.4'

loop_
_geom_angle_atom_site_label_1
_geom_angle_atom_site_label_2
_geom_angle_atom_site_label_3
_geom_angle
C9 N1 C8 125.31(13)
C9 N1 H1 118.0(14)
C8 N1 H1 116.6(14)
C2 N2 C1 119.33(14)
C17 N3 C18 123.20(15)
C17 N3 H3 117.1(13)
C18 N3 H3 119.7(13)
C22 O3 C25 116.98(17)
N2 C1 C12 121.48(14)
N2 C1 C16 120.86(14)
C12 C1 C16 117.66(15)
N2 C2 C10 122.10(15)
N2 C2 C3 119.17(14)
C10 C2 C3 118.71(13)
C4 C3 C8 118.20(16)
C4 C3 C2 123.77(14)
C8 C3 C2 118.02(15)
C5 C4 C3 122.27(16)
C5 C4 H4A 118.9
C3 C4 H4A 118.9
C4 C5 C6 117.76(18)
C4 C5 C27 121.36(18)
C6 C5 C27 120.88(18)
C7 C6 C5 121.74(18)
C7 C6 H6A 119.1
C5 C6 H6A 119.1
C6 C7 C8 119.81(16)
C6 C7 H7A 120.1
C8 C7 H7A 120.1
C7 C8 N1 119.17(15)
C7 C8 C3 120.21(16)
N1 C8 C3 120.62(15)
O2 C9 N1 122.17(14)
O2 C9 C10 122.07(16)
N1 C9 C10 115.74(14)
C11 C10 C2 118.83(14)
C11 C10 C9 119.62(15)
C2 C10 C9 121.53(15)
C10 C11 C12 120.47(16)
C10 C11 H11A 119.8
C12 C11 H11A 119.8
C11 C12 C13 121.68(16)
C11 C12 C1 117.78(15)
C13 C12 C1 120.53(15)
C14 C13 C12 121.48(17)
C14 C13 H13A 119.3
C12 C13 H13A 119.3
C13 C14 C15 117.64(17)
C13 C14 C26 121.95(19)
C15 C14 C26 120.41(18)
C16 C15 C14 124.17(16)
C16 C15 H15A 117.9
C14 C15 H15A 117.9
C15 C16 C1 118.52(16)
C15 C16 C17 115.58(15)
C1 C16 C17 125.89(15)
O1 C17 N3 122.90(17)
O1 C17 C16 119.78(17)
N3 C17 C16 117.32(14)
N3 C18 C19 111.49(15)
N3 C18 H18A 109.3
C19 C18 H18A 109.3
N3 C18 H18B 109.3
C19 C18 H18B 109.3
H18A C18 H18B 108.0
C24 C19 C20 117.78(19)
C24 C19 C18 121.58(19)
C20 C19 C18 120.63(18)
C21 C20 C19 121.78(19)
C21 C20 H20A 119.1
C19 C20 H20A 119.1
C22 C21 C20 119.5(2)
C22 C21 H21A 120.3
C20 C21 H21A 120.3
O3 C22 C21 124.6(2)
O3 C22 C23 115.71(18)
C21 C22 C23 119.7(2)
C22 C23 C24 119.99(19)
C22 C23 H23A 120.0
C24 C23 H23A 120.0
C19 C24 C23 121.2(2)
C19 C24 H24A 119.4
C23 C24 H24A 119.4
O3 C25 H25A 109.5
O3 C25 H25B 109.5
H25A C25 H25B 109.5
O3 C25 H25C 109.5
H25A C25 H25C 109.5
H25B C25 H25C 109.5
C14 C26 H26A 109.5
C14 C26 H26B 109.5
H26A C26 H26B 109.5
C14 C26 H26C 109.5
H26A C26 H26C 109.5
H26B C26 H26C 109.5
C5 C27 H27A 109.5
C5 C27 H27B 109.5
H27A C27 H27B 109.5
C5 C27 H27C 109.5
H27A C27 H27C 109.5
H27B C27 H27C 109.5

loop_
_geom_bond_atom_site_label_1
_geom_bond_atom_site_label_2
_geom_bond_distance
N1 C9 1.344(2)
N1 C8 1.394(2)
N1 H1 0.877(10)
N2 C2 1.336(2)
N2 C1 1.360(2)
N3 C17 1.326(2)
N3 C18 1.454(2)
N3 H3 0.881(9)
O1 C17 1.229(2)
O2 C9 1.237(2)
O3 C22 1.369(2)
O3 C25 1.412(3)
C1 C12 1.427(2)
C1 C16 1.436(2)
C2 C10 1.419(2)
C2 C3 1.454(2)
C3 C4 1.396(2)
C3 C8 1.402(2)
C4 C5 1.377(3)
C4 H4A 0.9300
C5 C6 1.402(3)
C5 C27 1.505(3)
C6 C7 1.365(3)
C6 H6A 0.9300
C7 C8 1.391(3)
C7 H7A 0.9300
C9 C10 1.471(2)
C10 C11 1.368(2)
C11 C12 1.396(2)
C11 H11A 0.9300
C12 C13 1.411(3)
C13 C14 1.363(3)
C13 H13A 0.9300
C14 C15 1.409(3)
C14 C26 1.501(3)
C15 C16 1.370(3)
C15 H15A 0.9300
C16 C17 1.514(2)
C18 C19 1.503(3)
C18 H18A 0.9700
C18 H18B 0.9700
C19 C24 1.383(3)
C19 C20 1.384(3)
C20 C21 1.384(3)
C20 H20A 0.9300
C21 C22 1.377(3)
C21 H21A 0.9300
C22 C23 1.383(3)
C23 C24 1.384(3)
C23 H23A 0.9300
C24 H24A 0.9300
C25 H25A 0.9600
C25 H25B 0.9600
C25 H25C 0.9600
C26 H26A 0.9600
C26 H26B 0.9600
C26 H26C 0.9600
C27 H27A 0.9600
C27 H27B 0.9600
C27 H27C 0.9600

loop_
_geom_torsion_atom_site_label_1
_geom_torsion_atom_site_label_2
_geom_torsion_atom_site_label_3
_geom_torsion_atom_site_label_4
_geom_torsion
C2 N2 C1 C12 -0.7(2)
C2 N2 C1 C16 179.13(14)
C1 N2 C2 C10 -0.3(2)
C1 N2 C2 C3 -178.62(14)
N2 C2 C3 C4 -3.0(3)
C10 C2 C3 C4 178.70(16)
N2 C2 C3 C8 175.55(15)
C10 C2 C3 C8 -2.8(2)
C8 C3 C4 C5 -0.9(3)
C2 C3 C4 C5 177.64(18)
C3 C4 C5 C6 -0.4(3)
C3 C4 C5 C27 -179.7(2)
C4 C5 C6 C7 0.9(3)
C27 C5 C6 C7 -179.8(2)
C5 C6 C7 C8 0.0(3)
C6 C7 C8 N1 179.14(17)
C6 C7 C8 C3 -1.4(3)
C9 N1 C8 C7 178.95(17)
C9 N1 C8 C3 -0.5(3)
C4 C3 C8 C7 1.8(3)
C2 C3 C8 C7 -176.81(16)
C4 C3 C8 N1 -178.76(16)
C2 C3 C8 N1 2.7(2)
C8 N1 C9 O2 179.98(17)
C8 N1 C9 C10 -1.4(2)
N2 C2 C10 C11 0.9(2)
C3 C2 C10 C11 179.23(15)
N2 C2 C10 C9 -177.36(15)
C3 C2 C10 C9 0.9(2)
O2 C9 C10 C11 1.5(3)
N1 C9 C10 C11 -177.15(15)
O2 C9 C10 C2 179.76(16)
N1 C9 C10 C2 1.1(2)
C2 C10 C11 C12 -0.4(2)
C9 C10 C11 C12 177.89(15)
C10 C11 C12 C13 -179.72(17)
C10 C11 C12 C1 -0.6(3)
N2 C1 C12 C11 1.2(2)
C16 C1 C12 C11 -178.68(15)
N2 C1 C12 C13 -179.65(16)
C16 C1 C12 C13 0.5(2)
C11 C12 C13 C14 178.85(18)
C1 C12 C13 C14 -0.3(3)
C12 C13 C14 C15 0.1(3)
C12 C13 C14 C26 -179.8(2)
C13 C14 C15 C16 -0.2(3)
C26 C14 C15 C16 179.7(2)
C14 C15 C16 C1 0.5(3)
C14 C15 C16 C17 -178.32(17)
N2 C1 C16 C15 179.56(15)
C12 C1 C16 C15 -0.6(2)
N2 C1 C16 C17 -1.8(3)
C12 C1 C16 C17 178.09(15)
C18 N3 C17 O1 -2.1(3)
C18 N3 C17 C16 178.56(17)
C15 C16 C17 O1 -0.4(3)
C1 C16 C17 O1 -179.06(17)
C15 C16 C17 N3 178.98(17)
C1 C16 C17 N3 0.3(3)
C17 N3 C18 C19 -132.51(19)
N3 C18 C19 C24 -128.79(19)
N3 C18 C19 C20 52.4(2)
C24 C19 C20 C21 1.5(3)
C18 C19 C20 C21 -179.64(17)
C19 C20 C21 C22 0.2(3)
C25 O3 C22 C21 -9.9(3)
C25 O3 C22 C23 171.0(2)
C20 C21 C22 O3 178.56(19)
C20 C21 C22 C23 -2.4(3)
O3 C22 C23 C24 -178.03(19)
C21 C22 C23 C24 2.8(3)
C20 C19 C24 C23 -1.1(3)
C18 C19 C24 C23 -179.90(18)
C22 C23 C24 C19 -1.1(3)
